data_4346973
loop_
_publ_author_name
'Jess, Kristof'
'Baabe, Dirk'
'Bannenberg, Thomas'
'Brandhorst, Kai'
'Freytag, Matthias'
'Jones, Peter G.'
'Tamm, Matthias'

_publ_section_title
;
 Ni-Fe and Pd-Fe Interactions in Nickel(II) and Palladium(II) Complexes of
 a Ferrocene-Bridged Bis(imidazolin-2-imine) Ligand.
;
_journal_issue 24
_journal_name_full 'Inorganic chemistry'
_journal_page_first 12032
_journal_page_last 12045
_journal_paper_doi 10.1021/acs.inorgchem.5b02457
_journal_volume 54
_journal_year 2015
_chemical_formula_sum 'C34 H51 B2 D3 F8 Fe N7 Ni'
_chemical_formula_weight 849.02
_space_group_IT_number 61
_space_group_name_Hall '-P 2ac 2ab'
_space_group_name_H-M_alt 'P b c a'
_symmetry_cell_setting orthorhombic
_symmetry_space_group_name_H-M 'P b c a'
_atom_sites_solution_hydrogens geom
_atom_sites_solution_primary direct
_atom_sites_solution_secondary difmap
_audit_creation_method SHELXL-97
_cell_angle_alpha 90.00
_cell_angle_beta 90.00
_cell_angle_gamma 90.00
_cell_formula_units_Z 8
_cell_length_a 17.1643(4)
_cell_length_b 17.1590(5)
_cell_length_c 26.0656(8)
_cell_measurement_reflns_used 29003
_cell_measurement_temperature 100(2)
_cell_measurement_theta_max 75.5690
_cell_measurement_theta_min 4.0120
_cell_volume 7676.9(4)
_computing_cell_refinement
; 
CrysAlisPro, Agilent Technologies, 
Version 1.171.36.28 (release 01-02-2013 CrysAlis171 .NET) 
(compiled Feb  1 2013,16:14:44)  
;
_computing_data_collection
; 
CrysAlisPro, Agilent Technologies, 
Version 1.171.36.28 (release 01-02-2013 CrysAlis171 .NET) 
(compiled Feb  1 2013,16:14:44)  
;
_computing_data_reduction
; 
CrysAlisPro, Agilent Technologies, 
Version 1.171.36.28 (release 01-02-2013 CrysAlis171 .NET) 
(compiled Feb  1 2013,16:14:44)  
;
_computing_molecular_graphics 'Bruker XP'
_computing_publication_material SHELXL-97
_computing_structure_refinement 'SHELXL-97 (Sheldrick, 1997)'
_computing_structure_solution 'SHELXS-97 (Sheldrick, 1990)'
_diffrn_ambient_temperature 100(2)
_diffrn_detector_area_resol_mean 10.3543
_diffrn_measured_fraction_theta_full 0.999
_diffrn_measured_fraction_theta_max 0.996
_diffrn_measurement_device_type 'Oxford Diffraction Xcalibur, Atlas, Nova'
_diffrn_measurement_method '\w scans'
_diffrn_radiation_monochromator mirror
_diffrn_radiation_source 'Nova (Cu) X-ray Source'
_diffrn_radiation_type 'Cu K\a'
_diffrn_radiation_wavelength 1.54184
_diffrn_reflns_av_R_equivalents 0.0489
_diffrn_reflns_av_sigmaI/netI 0.0223
_diffrn_reflns_limit_h_max 21
_diffrn_reflns_limit_h_min -19
_diffrn_reflns_limit_k_max 21
_diffrn_reflns_limit_k_min -21
_diffrn_reflns_limit_l_max 30
_diffrn_reflns_limit_l_min -32
_diffrn_reflns_number 84338
_diffrn_reflns_theta_full 75.00
_diffrn_reflns_theta_max 75.73
_diffrn_reflns_theta_min 3.39
_exptl_absorpt_coefficient_mu 4.286
_exptl_absorpt_correction_T_max 1.00000
_exptl_absorpt_correction_T_min 0.81880
_exptl_absorpt_correction_type multi-scan
_exptl_absorpt_process_details
; 
CrysAlisPro, Agilent Technologies, 
Version 1.171.36.28 (release 01-02-2013 CrysAlis171 .NET) 
(compiled Feb  1 2013,16:14:44)  
;
_exptl_crystal_colour 'dark green'
_exptl_crystal_density_diffrn 1.464
_exptl_crystal_density_method 'not measured'
_exptl_crystal_description irregular
_exptl_crystal_F_000 3520
_exptl_crystal_size_max 0.20
_exptl_crystal_size_mid 0.12
_exptl_crystal_size_min 0.08
_refine_diff_density_max 1.032
_refine_diff_density_min -0.618
_refine_diff_density_rms 0.066
_refine_ls_extinction_method none
_refine_ls_goodness_of_fit_ref 1.050
_refine_ls_hydrogen_treatment constr
_refine_ls_matrix_type full
_refine_ls_number_parameters 491
_refine_ls_number_reflns 7969
_refine_ls_number_restraints 0
_refine_ls_restrained_S_all 1.050
_refine_ls_R_factor_all 0.0442
_refine_ls_R_factor_gt 0.0418
_refine_ls_shift/su_max 0.002
_refine_ls_shift/su_mean 0.000
_refine_ls_structure_factor_coef Fsqd
_refine_ls_weighting_details 'calc w=1/[\s^2^(Fo^2^)+(0.0590P)^2^+6.6855P] where P=(Fo^2^+2Fc^2^)/3'
_refine_ls_weighting_scheme calc
_refine_ls_wR_factor_gt 0.1052
_refine_ls_wR_factor_ref 0.1070
_reflns_number_gt 7546
_reflns_number_total 7969
_reflns_threshold_expression >2sigma(I)
_cod_data_source_file ic5b02457_si_002.cif
_cod_data_source_block kress35
_cod_original_formula_sum 'C34 H51 D3 B2 F8 Fe N7 Ni'
_cod_database_code 4346973

loop_
_symmetry_equiv_pos_as_xyz
'x, y, z'
'-x+1/2, -y, z+1/2'
'-x, y+1/2, -z+1/2'
'x+1/2, -y+1/2, -z'
'-x, -y, -z'
'x-1/2, y, -z-1/2'
'x, -y-1/2, z-1/2'
'-x-1/2, y-1/2, z'

loop_
_atom_site_label
_atom_site_type_symbol
_atom_site_fract_x
_atom_site_fract_y
_atom_site_fract_z
_atom_site_U_iso_or_equiv
_atom_site_adp_type
_atom_site_occupancy
_atom_site_symmetry_multiplicity
_atom_site_calc_flag
_atom_site_refinement_flags
Fe Fe 0.422632(17) 0.664338(17) 0.606452(11) 0.01567(9) Uani 1 1 d .
Ni Ni 0.533515(18) 0.762267(19) 0.580593(12) 0.01548(9) Uani 1 1 d .
N1 N 0.47611(9) 0.77471(9) 0.51885(6) 0.0158(3) Uani 1 1 d .
N2 N 0.56357(9) 0.70282(9) 0.45966(6) 0.0173(3) Uani 1 1 d .
N3 N 0.49350(9) 0.79798(9) 0.42941(6) 0.0170(3) Uani 1 1 d .
N4 N 0.57758(9) 0.72679(10) 0.64189(6) 0.0175(3) Uani 1 1 d .
N5 N 0.67831(9) 0.73686(10) 0.70453(6) 0.0190(3) Uani 1 1 d .
N6 N 0.60529(9) 0.84044(9) 0.69575(6) 0.0164(3) Uani 1 1 d .
N7 N 0.61099(10) 0.83547(10) 0.56381(6) 0.0204(3) Uani 1 1 d .
C1 C 0.41565(11) 0.72953(11) 0.53769(7) 0.0164(4) Uani 1 1 d .
C2 C 0.36149(11) 0.75781(12) 0.57625(7) 0.0194(4) Uani 1 1 d .
H2 H 0.3606 0.8087 0.5907 0.023 Uiso 1 1 calc R
C3 C 0.31025(12) 0.69588(13) 0.58844(8) 0.0225(4) Uani 1 1 d .
H3 H 0.2678 0.6985 0.6118 0.027 Uiso 1 1 calc R
C4 C 0.33317(12) 0.62862(12) 0.55973(8) 0.0218(4) Uani 1 1 d .
H4 H 0.3089 0.5789 0.5610 0.026 Uiso 1 1 calc R
C5 C 0.39849(11) 0.64882(11) 0.52903(7) 0.0188(4) Uani 1 1 d .
H5 H 0.4260 0.6148 0.5067 0.023 Uiso 1 1 calc R
C6 C 0.52013(11) 0.67212(11) 0.65368(7) 0.0176(4) Uani 1 1 d .
C7 C 0.44975(12) 0.68446(12) 0.68250(7) 0.0202(4) Uani 1 1 d .
H7 H 0.4366 0.7299 0.7014 0.024 Uiso 1 1 calc R
C8 C 0.40332(13) 0.61588(12) 0.67754(8) 0.0241(4) Uani 1 1 d .
H8 H 0.3538 0.6075 0.6929 0.029 Uiso 1 1 calc R
C9 C 0.44388(13) 0.56216(12) 0.64572(8) 0.0244(4) Uani 1 1 d .
H9 H 0.4260 0.5117 0.6364 0.029 Uiso 1 1 calc R
C10 C 0.51527(12) 0.59612(11) 0.63020(8) 0.0208(4) Uani 1 1 d .
H10 H 0.5531 0.5731 0.6083 0.025 Uiso 1 1 calc R
C11 C 0.50843(11) 0.75636(11) 0.47200(7) 0.0155(3) Uani 1 1 d .
C12 C 0.58317(11) 0.71144(12) 0.40793(8) 0.0195(4) Uani 1 1 d .
C13 C 0.53889(12) 0.77044(12) 0.38912(7) 0.0199(4) Uani 1 1 d .
C14 C 0.59502(12) 0.64484(11) 0.49620(8) 0.0204(4) Uani 1 1 d .
H14 H 0.5641 0.6500 0.5286 0.024 Uiso 1 1 calc R
C15 C 0.67967(13) 0.66100(14) 0.51003(10) 0.0305(5) Uani 1 1 d .
H15A H 0.7129 0.6496 0.4804 0.046 Uiso 1 1 calc R
H15B H 0.6950 0.6278 0.5389 0.046 Uiso 1 1 calc R
H15C H 0.6855 0.7159 0.5197 0.046 Uiso 1 1 calc R
C16 C 0.58353(13) 0.56153(12) 0.47715(9) 0.0265(4) Uani 1 1 d .
H16A H 0.5319 0.5567 0.4614 0.040 Uiso 1 1 calc R
H16B H 0.5876 0.5254 0.5061 0.040 Uiso 1 1 calc R
H16C H 0.6237 0.5491 0.4517 0.040 Uiso 1 1 calc R
C17 C 0.64120(14) 0.66240(13) 0.37982(9) 0.0289(5) Uani 1 1 d .
H17A H 0.6180 0.6117 0.3718 0.043 Uiso 1 1 calc R
H17B H 0.6874 0.6549 0.4013 0.043 Uiso 1 1 calc R
H17C H 0.6562 0.6886 0.3479 0.043 Uiso 1 1 calc R
C18 C 0.53380(14) 0.80213(14) 0.33597(8) 0.0283(5) Uani 1 1 d .
H18A H 0.5694 0.7732 0.3135 0.042 Uiso 1 1 calc R
H18B H 0.5483 0.8574 0.3361 0.042 Uiso 1 1 calc R
H18C H 0.4803 0.7966 0.3233 0.042 Uiso 1 1 calc R
C19 C 0.44128(12) 0.86657(12) 0.42662(7) 0.0203(4) Uani 1 1 d .
H19 H 0.4392 0.8834 0.3899 0.024 Uiso 1 1 calc R
C20 C 0.47578(13) 0.93357(12) 0.45730(8) 0.0260(4) Uani 1 1 d .
H20A H 0.4765 0.9198 0.4938 0.039 Uiso 1 1 calc R
H20B H 0.4440 0.9804 0.4523 0.039 Uiso 1 1 calc R
H20C H 0.5291 0.9437 0.4456 0.039 Uiso 1 1 calc R
C21 C 0.35845(12) 0.84688(14) 0.44293(9) 0.0268(4) Uani 1 1 d .
H21A H 0.3436 0.7962 0.4286 0.040 Uiso 1 1 calc R
H21B H 0.3228 0.8871 0.4302 0.040 Uiso 1 1 calc R
H21C H 0.3556 0.8447 0.4805 0.040 Uiso 1 1 calc R
C22 C 0.61572(11) 0.76623(11) 0.67954(7) 0.0158(3) Uani 1 1 d .
C23 C 0.70826(11) 0.79368(13) 0.73715(7) 0.0215(4) Uani 1 1 d .
C24 C 0.66365(11) 0.85838(12) 0.73152(7) 0.0196(4) Uani 1 1 d .
C25 C 0.70409(13) 0.65531(13) 0.69558(8) 0.0252(4) Uani 1 1 d .
H25 H 0.6792 0.6382 0.6628 0.030 Uiso 1 1 calc R
C26 C 0.67268(14) 0.60194(14) 0.73738(9) 0.0320(5) Uani 1 1 d .
H26A H 0.6978 0.6147 0.7701 0.048 Uiso 1 1 calc R
H26B H 0.6838 0.5476 0.7284 0.048 Uiso 1 1 calc R
H26C H 0.6163 0.6092 0.7405 0.048 Uiso 1 1 calc R
C27 C 0.79179(14) 0.64896(16) 0.68756(9) 0.0352(5) Uani 1 1 d .
H27A H 0.8097 0.6923 0.6661 0.053 Uiso 1 1 calc R
H27B H 0.8039 0.5994 0.6706 0.053 Uiso 1 1 calc R
H27C H 0.8182 0.6511 0.7209 0.053 Uiso 1 1 calc R
C28 C 0.77960(13) 0.78329(16) 0.76900(9) 0.0330(5) Uani 1 1 d .
H28A H 0.8255 0.7812 0.7467 0.049 Uiso 1 1 calc R
H28B H 0.7756 0.7346 0.7885 0.049 Uiso 1 1 calc R
H28C H 0.7846 0.8272 0.7928 0.049 Uiso 1 1 calc R
C29 C 0.67561(14) 0.93678(13) 0.75454(9) 0.0294(5) Uani 1 1 d .
H29A H 0.7156 0.9336 0.7813 0.044 Uiso 1 1 calc R
H29B H 0.6266 0.9551 0.7696 0.044 Uiso 1 1 calc R
H29C H 0.6926 0.9733 0.7279 0.044 Uiso 1 1 calc R
C30 C 0.53439(11) 0.88662(11) 0.68421(8) 0.0191(4) Uani 1 1 d .
H30 H 0.5046 0.8575 0.6574 0.023 Uiso 1 1 calc R
C31 C 0.48201(12) 0.89190(13) 0.73155(8) 0.0247(4) Uani 1 1 d .
H31A H 0.4756 0.8399 0.7465 0.037 Uiso 1 1 calc R
H31B H 0.4310 0.9125 0.7216 0.037 Uiso 1 1 calc R
H31C H 0.5059 0.9267 0.7569 0.037 Uiso 1 1 calc R
C32 C 0.55283(14) 0.96685(12) 0.66224(9) 0.0277(4) Uani 1 1 d .
H32A H 0.5704 1.0014 0.6899 0.042 Uiso 1 1 calc R
H32B H 0.5059 0.9886 0.6463 0.042 Uiso 1 1 calc R
H32C H 0.5941 0.9621 0.6364 0.042 Uiso 1 1 calc R
C33 C 0.65808(12) 0.87962(12) 0.55322(8) 0.0212(4) Uani 1 1 d .
C34 C 0.71765(13) 0.93698(13) 0.54009(10) 0.0306(5) Uani 1 1 d .
H34A H 0.7263 0.9717 0.5694 0.046 Uiso 1 1 calc R
H34B H 0.7003 0.9676 0.5105 0.046 Uiso 1 1 calc R
H34C H 0.7663 0.9101 0.5316 0.046 Uiso 1 1 calc R
B1 B 0.6406(3) 0.3926(3) 0.62923(13) 0.0571(10) Uani 1 1 d .
F1 F 0.60126(13) 0.42323(18) 0.58769(8) 0.0817(8) Uani 1 1 d .
F2 F 0.69116(19) 0.33482(13) 0.61196(10) 0.0882(8) Uani 1 1 d .
F3 F 0.5939(2) 0.3617(3) 0.66556(11) 0.1536(18) Uani 1 1 d .
F4 F 0.68489(16) 0.45020(17) 0.64932(10) 0.0913(8) Uani 1 1 d .
B2 B 0.81063(14) 0.51172(15) 0.38251(10) 0.0239(5) Uani 1 1 d .
F5 F 0.84162(12) 0.57503(10) 0.35645(7) 0.0539(5) Uani 1 1 d .
F6 F 0.86079(12) 0.45049(12) 0.38259(10) 0.0725(6) Uani 1 1 d .
F7 F 0.79357(12) 0.53379(10) 0.43238(6) 0.0526(4) Uani 1 1 d .
F8 F 0.74221(9) 0.48958(11) 0.35864(7) 0.0520(5) Uani 1 1 d .

loop_
_atom_site_aniso_label
_atom_site_aniso_U_11
_atom_site_aniso_U_22
_atom_site_aniso_U_33
_atom_site_aniso_U_23
_atom_site_aniso_U_13
_atom_site_aniso_U_12
Fe 0.01829(15) 0.01615(15) 0.01256(15) -0.00063(10) 0.00042(10) -0.00240(11)
Ni 0.01770(16) 0.01668(17) 0.01205(16) -0.00020(11) -0.00068(12) -0.00174(12)
N1 0.0170(7) 0.0172(7) 0.0132(7) -0.0005(6) 0.0018(6) -0.0002(6)
N2 0.0184(7) 0.0167(7) 0.0168(8) -0.0008(6) 0.0024(6) -0.0005(6)
N3 0.0193(7) 0.0186(8) 0.0131(7) -0.0001(6) 0.0009(6) -0.0004(6)
N4 0.0195(8) 0.0188(8) 0.0143(7) -0.0012(6) -0.0009(6) -0.0028(6)
N5 0.0168(7) 0.0246(8) 0.0158(7) -0.0005(6) -0.0013(6) 0.0054(6)
N6 0.0165(7) 0.0174(7) 0.0154(7) -0.0002(6) -0.0015(6) -0.0007(6)
N7 0.0236(8) 0.0228(8) 0.0147(8) -0.0011(6) -0.0002(6) 0.0002(7)
C1 0.0163(8) 0.0202(9) 0.0127(8) 0.0007(7) -0.0015(7) 0.0005(7)
C2 0.0178(9) 0.0236(9) 0.0168(9) -0.0001(7) 0.0005(7) 0.0028(7)
C3 0.0176(9) 0.0317(11) 0.0182(9) -0.0003(8) 0.0023(7) -0.0009(8)
C4 0.0213(9) 0.0265(10) 0.0176(9) -0.0017(8) -0.0018(7) -0.0064(8)
C5 0.0204(9) 0.0214(9) 0.0146(9) -0.0030(7) -0.0007(7) -0.0013(7)
C6 0.0221(9) 0.0165(9) 0.0141(8) 0.0006(7) -0.0038(7) -0.0008(7)
C7 0.0258(10) 0.0200(9) 0.0148(9) 0.0001(7) -0.0006(7) -0.0035(8)
C8 0.0312(10) 0.0264(10) 0.0146(9) 0.0033(8) -0.0001(8) -0.0089(9)
C9 0.0380(11) 0.0165(9) 0.0187(9) 0.0031(7) -0.0043(8) -0.0054(8)
C10 0.0276(10) 0.0163(9) 0.0186(9) 0.0006(7) -0.0023(8) 0.0023(7)
C11 0.0169(8) 0.0158(8) 0.0138(8) -0.0011(7) -0.0003(7) -0.0015(7)
C12 0.0222(9) 0.0194(9) 0.0168(9) -0.0028(7) 0.0055(7) -0.0031(7)
C13 0.0225(9) 0.0225(10) 0.0146(9) -0.0019(7) 0.0034(7) -0.0039(7)
C14 0.0229(9) 0.0189(9) 0.0194(9) 0.0001(7) 0.0006(7) 0.0049(7)
C15 0.0238(10) 0.0329(12) 0.0348(12) -0.0063(9) -0.0053(9) 0.0048(9)
C16 0.0297(11) 0.0203(10) 0.0295(11) -0.0005(8) 0.0044(8) 0.0019(8)
C17 0.0361(12) 0.0243(10) 0.0264(11) -0.0031(8) 0.0145(9) 0.0017(9)
C18 0.0383(12) 0.0321(12) 0.0144(9) 0.0015(8) 0.0061(8) -0.0006(9)
C19 0.0235(9) 0.0220(10) 0.0153(9) 0.0026(7) -0.0008(7) 0.0041(8)
C20 0.0330(11) 0.0204(10) 0.0245(10) 0.0006(8) -0.0032(8) 0.0027(8)
C21 0.0214(10) 0.0352(11) 0.0239(10) 0.0057(9) -0.0008(8) 0.0043(8)
C22 0.0156(8) 0.0184(9) 0.0132(8) 0.0008(7) -0.0003(7) 0.0011(7)
C23 0.0165(9) 0.0333(11) 0.0149(9) -0.0005(8) -0.0004(7) -0.0022(8)
C24 0.0187(9) 0.0265(10) 0.0135(8) -0.0001(7) -0.0009(7) -0.0063(7)
C25 0.0286(10) 0.0265(10) 0.0206(10) -0.0008(8) -0.0001(8) 0.0124(8)
C26 0.0366(12) 0.0303(11) 0.0292(11) 0.0040(9) 0.0051(9) 0.0129(9)
C27 0.0321(12) 0.0499(14) 0.0236(11) 0.0038(10) 0.0047(9) 0.0202(11)
C28 0.0201(10) 0.0555(15) 0.0233(10) -0.0035(10) -0.0064(8) 0.0024(10)
C29 0.0378(12) 0.0267(11) 0.0237(10) -0.0025(8) -0.0043(9) -0.0117(9)
C30 0.0203(9) 0.0186(9) 0.0184(9) 0.0001(7) -0.0012(7) 0.0036(7)
C31 0.0251(10) 0.0248(10) 0.0243(10) -0.0019(8) 0.0055(8) 0.0005(8)
C32 0.0373(12) 0.0201(10) 0.0259(11) 0.0048(8) 0.0034(9) 0.0039(9)
C33 0.0226(9) 0.0215(9) 0.0194(9) 0.0000(7) 0.0040(7) -0.0002(8)
C34 0.0259(10) 0.0279(11) 0.0379(12) 0.0044(9) 0.0107(9) -0.0043(9)
B1 0.070(2) 0.078(3) 0.0239(15) -0.0113(15) 0.0072(15) -0.007(2)
F1 0.0617(13) 0.138(2) 0.0451(11) -0.0193(13) -0.0090(10) 0.0234(14)
F2 0.130(2) 0.0495(12) 0.0847(17) 0.0110(11) 0.0345(16) 0.0103(13)
F3 0.147(3) 0.256(5) 0.0573(17) -0.008(2) 0.0546(19) -0.073(3)
F4 0.0965(18) 0.1009(19) 0.0764(16) -0.0457(14) -0.0223(14) 0.0061(15)
B2 0.0211(10) 0.0265(12) 0.0242(11) 0.0009(9) 0.0020(9) 0.0003(9)
F5 0.0727(12) 0.0499(9) 0.0390(9) 0.0010(7) 0.0148(8) -0.0307(9)
F6 0.0605(12) 0.0565(12) 0.1003(17) -0.0177(11) -0.0193(11) 0.0357(10)
F7 0.0814(12) 0.0509(10) 0.0254(7) -0.0019(7) 0.0138(8) -0.0058(9)
F8 0.0365(8) 0.0740(12) 0.0455(9) 0.0254(8) -0.0166(7) -0.0194(8)

loop_
_atom_type_symbol
_atom_type_description
_atom_type_scat_dispersion_real
_atom_type_scat_dispersion_imag
_atom_type_scat_source
C C 0.0181 0.0091 'International Tables Vol C Tables 4.2.6.8 and 6.1.1.4'
H H 0.0000 0.0000 'International Tables Vol C Tables 4.2.6.8 and 6.1.1.4'
B B 0.0090 0.0039 'International Tables Vol C Tables 4.2.6.8 and 6.1.1.4'
N N 0.0311 0.0180 'International Tables Vol C Tables 4.2.6.8 and 6.1.1.4'
F F 0.0727 0.0534 'International Tables Vol C Tables 4.2.6.8 and 6.1.1.4'
Fe Fe -1.1336 3.1974 'International Tables Vol C Tables 4.2.6.8 and 6.1.1.4'
Ni Ni -3.0029 0.5091 'International Tables Vol C Tables 4.2.6.8 and 6.1.1.4'

loop_
_geom_angle_atom_site_label_1
_geom_angle_atom_site_label_2
_geom_angle_atom_site_label_3
_geom_angle
C4 Fe C3 40.73(8)
C4 Fe C8 107.04(8)
C3 Fe C8 99.24(9)
C4 Fe C9 99.95(8)
C3 Fe C9 120.16(9)
C8 Fe C9 40.37(9)
C4 Fe C7 141.97(8)
C3 Fe C7 112.72(8)
C8 Fe C7 40.50(8)
C9 Fe C7 68.03(8)
C4 Fe C10 125.67(8)
C3 Fe C10 159.62(8)
C8 Fe C10 68.03(9)
C9 Fe C10 40.08(8)
C7 Fe C10 68.55(8)
C4 Fe C2 68.10(8)
C3 Fe C2 40.09(8)
C8 Fe C2 124.98(8)
C9 Fe C2 159.39(9)
C7 Fe C2 110.45(8)
C10 Fe C2 160.17(8)
C4 Fe C5 40.22(8)
C3 Fe C5 67.98(8)
C8 Fe C5 142.26(8)
C9 Fe C5 114.11(8)
C7 Fe C5 177.24(8)
C10 Fe C5 111.80(8)
C2 Fe C5 68.23(8)
C4 Fe C6 166.16(8)
C3 Fe C6 150.64(8)
C8 Fe C6 67.85(8)
C9 Fe C6 67.60(8)
C7 Fe C6 40.58(8)
C10 Fe C6 40.68(7)
C2 Fe C6 125.61(8)
C5 Fe C6 137.99(8)
C4 Fe C1 67.24(8)
C3 Fe C1 67.34(8)
C8 Fe C1 165.27(8)
C9 Fe C1 151.60(8)
C7 Fe C1 137.51(8)
C10 Fe C1 126.58(8)
C2 Fe C1 40.57(7)
C5 Fe C1 39.97(7)
C6 Fe C1 120.83(7)
C4 Fe Ni 125.49(6)
C3 Fe Ni 116.90(6)
C8 Fe Ni 127.32(6)
C9 Fe Ni 122.89(7)
C7 Fe Ni 88.63(6)
C10 Fe Ni 83.21(6)
C2 Fe Ni 76.96(6)
C5 Fe Ni 88.69(6)
C6 Fe Ni 61.86(5)
C1 Fe Ni 59.04(5)
N4 Ni N7 97.48(7)
N4 Ni N1 166.10(7)
N7 Ni N1 95.43(7)
N4 Ni C1 131.98(7)
N7 Ni C1 130.52(7)
N1 Ni C1 35.60(7)
N4 Ni C6 34.19(7)
N7 Ni C6 131.67(7)
N1 Ni C6 132.62(7)
C1 Ni C6 97.81(6)
N4 Ni Fe 82.27(5)
N7 Ni Fe 177.65(5)
N1 Ni Fe 85.03(5)
C1 Ni Fe 49.71(5)
C6 Ni Fe 48.14(5)
C11 N1 C1 119.20(16)
C11 N1 Ni 121.10(13)
C1 N1 Ni 91.45(11)
C11 N2 C12 108.96(16)
C11 N2 C14 123.83(16)
C12 N2 C14 127.19(16)
C11 N3 C13 109.65(16)
C11 N3 C19 125.29(16)
C13 N3 C19 124.91(16)
C22 N4 C6 121.05(16)
C22 N4 Ni 130.50(14)
C6 N4 Ni 96.96(12)
C22 N5 C23 109.03(16)
C22 N5 C25 120.76(17)
C23 N5 C25 130.20(17)
C22 N6 C24 108.63(16)
C22 N6 C30 123.23(16)
C24 N6 C30 127.12(16)
C33 N7 Ni 179.41(18)
N1 C1 C5 129.69(17)
N1 C1 C2 122.53(17)
C5 C1 C2 107.48(17)
N1 C1 Fe 123.62(13)
C5 C1 Fe 68.56(11)
C2 C1 Fe 68.09(11)
N1 C1 Ni 52.94(9)
C5 C1 Ni 118.48(13)
C2 C1 Ni 98.06(12)
Fe C1 Ni 71.25(6)
C3 C2 C1 107.59(17)
C3 C2 Fe 69.41(12)
C1 C2 Fe 71.34(11)
C2 C3 C4 108.49(17)
C2 C3 Fe 70.50(11)
C4 C3 Fe 69.47(11)
C5 C4 C3 108.35(18)
C5 C4 Fe 70.79(11)
C3 C4 Fe 69.79(11)
C4 C5 C1 108.01(17)
C4 C5 Fe 68.99(11)
C1 C5 Fe 71.47(11)
N4 C6 C7 127.56(17)
N4 C6 C10 123.71(18)
C7 C6 C10 107.83(17)
N4 C6 Fe 118.75(13)
C7 C6 Fe 69.09(11)
C10 C6 Fe 69.19(11)
N4 C6 Ni 48.85(9)
C7 C6 Ni 112.93(13)
C10 C6 Ni 104.16(12)
Fe C6 Ni 70.01(6)
C8 C7 C6 107.48(18)
C8 C7 Fe 69.48(11)
C6 C7 Fe 70.33(11)
C9 C8 C7 108.30(19)
C9 C8 Fe 70.00(12)
C7 C8 Fe 70.03(11)
C10 C9 C8 108.88(18)
C10 C9 Fe 70.20(11)
C8 C9 Fe 69.63(12)
C9 C10 C6 107.50(18)
C9 C10 Fe 69.71(12)
C6 C10 Fe 70.13(11)
N3 C11 N2 107.24(16)
N3 C11 N1 122.26(17)
N2 C11 N1 130.20(17)
C13 C12 N2 107.02(17)
C13 C12 C17 127.98(19)
N2 C12 C17 125.00(19)
C12 C13 N3 107.12(17)
C12 C13 C18 129.83(19)
N3 C13 C18 123.03(19)
N2 C14 C15 112.23(17)
N2 C14 C16 111.93(17)
C15 C14 C16 111.77(17)
N3 C19 C20 109.84(16)
N3 C19 C21 112.05(17)
C20 C19 C21 112.63(18)
N6 C22 N5 107.77(16)
N6 C22 N4 129.02(17)
N5 C22 N4 122.95(17)
C24 C23 N5 107.39(17)
C24 C23 C28 128.5(2)
N5 C23 C28 124.1(2)
C23 C24 N6 107.17(17)
C23 C24 C29 128.23(19)
N6 C24 C29 124.43(19)
N5 C25 C26 110.40(17)
N5 C25 C27 112.5(2)
C26 C25 C27 113.90(19)
N6 C30 C32 112.85(16)
N6 C30 C31 110.51(16)
C32 C30 C31 111.82(17)
N7 C33 C34 179.1(2)
F3 B1 F4 110.5(3)
F3 B1 F1 114.2(4)
F4 B1 F1 107.5(4)
F3 B1 F2 108.5(4)
F4 B1 F2 107.2(3)
F1 B1 F2 108.8(3)
F6 B2 F8 109.1(2)
F6 B2 F7 110.1(2)
F8 B2 F7 108.5(2)
F6 B2 F5 111.3(2)
F8 B2 F5 108.7(2)
F7 B2 F5 109.1(2)

loop_
_geom_bond_atom_site_label_1
_geom_bond_atom_site_label_2
_geom_bond_distance
Fe C4 2.053(2)
Fe C3 2.058(2)
Fe C8 2.058(2)
Fe C9 2.063(2)
Fe C7 2.065(2)
Fe C10 2.069(2)
Fe C2 2.072(2)
Fe C5 2.0773(19)
Fe C6 2.0818(19)
Fe C1 2.1161(19)
Fe Ni 2.6268(4)
Ni N4 1.8697(17)
Ni N7 1.8807(18)
Ni N1 1.8990(16)
Ni C1 2.3788(18)
Ni C6 2.4648(19)
N1 C11 1.378(2)
N1 C1 1.385(2)
N2 C11 1.358(2)
N2 C12 1.397(3)
N2 C14 1.479(2)
N3 C11 1.345(2)
N3 C13 1.390(2)
N3 C19 1.481(2)
N4 C22 1.360(2)
N4 C6 1.395(2)
N5 C22 1.354(2)
N5 C23 1.392(3)
N5 C25 1.486(3)
N6 C22 1.353(2)
N6 C24 1.403(2)
N6 C30 1.483(2)
N7 C33 1.142(3)
C1 C5 1.434(3)
C1 C2 1.452(3)
C2 C3 1.416(3)
C3 C4 1.431(3)
C4 C5 1.420(3)
C6 C7 1.438(3)
C6 C10 1.443(3)
C7 C8 1.427(3)
C8 C9 1.422(3)
C9 C10 1.416(3)
C12 C13 1.358(3)
C12 C17 1.496(3)
C13 C18 1.491(3)
C14 C15 1.523(3)
C14 C16 1.526(3)
C19 C20 1.521(3)
C19 C21 1.522(3)
C23 C24 1.357(3)
C23 C28 1.490(3)
C24 C29 1.487(3)
C25 C26 1.522(3)
C25 C27 1.524(3)
C30 C32 1.524(3)
C30 C31 1.529(3)
C33 C34 1.460(3)
B1 F3 1.350(5)
B1 F4 1.352(5)
B1 F1 1.380(5)
B1 F2 1.392(5)
B2 F6 1.358(3)
B2 F8 1.382(3)
B2 F7 1.385(3)
B2 F5 1.387(3)

loop_
_geom_torsion_atom_site_label_1
_geom_torsion_atom_site_label_2
_geom_torsion_atom_site_label_3
_geom_torsion_atom_site_label_4
_geom_torsion
C4 Fe Ni N4 -168.35(9)
C3 Fe Ni N4 144.63(8)
C8 Fe Ni N4 16.81(10)
C9 Fe Ni N4 -32.81(9)
C7 Fe Ni N4 29.73(8)
C10 Fe Ni N4 -38.83(8)
C2 Fe Ni N4 141.10(8)
C5 Fe Ni N4 -150.96(8)
C6 Fe Ni N4 -2.19(8)
C1 Fe Ni N4 -179.29(8)
C4 Fe Ni N7 107.5(14)
C3 Fe Ni N7 60.5(14)
C8 Fe Ni N7 -67.3(14)
C9 Fe Ni N7 -116.9(14)
C7 Fe Ni N7 -54.4(14)
C10 Fe Ni N7 -122.9(14)
C2 Fe Ni N7 57.0(14)
C5 Fe Ni N7 124.9(14)
C6 Fe Ni N7 -86.3(14)
C1 Fe Ni N7 96.6(14)
C4 Fe Ni N1 5.97(9)
C3 Fe Ni N1 -41.04(8)
C8 Fe Ni N1 -168.87(9)
C9 Fe Ni N1 141.51(9)
C7 Fe Ni N1 -155.95(8)
C10 Fe Ni N1 135.50(7)
C2 Fe Ni N1 -44.58(7)
C5 Fe Ni N1 23.36(7)
C6 Fe Ni N1 172.13(8)
C1 Fe Ni N1 -4.96(8)
C4 Fe Ni C1 10.93(9)
C3 Fe Ni C1 -36.08(9)
C8 Fe Ni C1 -163.90(10)
C9 Fe Ni C1 146.47(9)
C7 Fe Ni C1 -150.98(8)
C10 Fe Ni C1 140.46(8)
C2 Fe Ni C1 -39.61(8)
C5 Fe Ni C1 28.32(8)
C6 Fe Ni C1 177.10(9)
C4 Fe Ni C6 -166.16(10)
C3 Fe Ni C6 146.82(9)
C8 Fe Ni C6 19.00(10)
C9 Fe Ni C6 -30.62(9)
C7 Fe Ni C6 31.92(8)
C10 Fe Ni C6 -36.63(8)
C2 Fe Ni C6 143.29(8)
C5 Fe Ni C6 -148.77(8)
C1 Fe Ni C6 -177.10(9)
N4 Ni N1 C11 -95.2(3)
N7 Ni N1 C11 62.99(15)
C1 Ni N1 C11 -125.8(2)
C6 Ni N1 C11 -111.35(15)
Fe Ni N1 C11 -119.32(14)
N4 Ni N1 C1 30.6(3)
N7 Ni N1 C1 -171.18(11)
C6 Ni N1 C1 14.47(15)
Fe Ni N1 C1 6.51(10)
N7 Ni N4 C22 38.58(18)
N1 Ni N4 C22 -163.3(2)
C1 Ni N4 C22 -139.79(16)
C6 Ni N4 C22 -142.0(2)
Fe Ni N4 C22 -139.06(17)
N7 Ni N4 C6 -179.45(12)
N1 Ni N4 C6 -21.3(4)
C1 Ni N4 C6 2.18(16)
Fe Ni N4 C6 2.91(11)
N4 Ni N7 C33 128(24)
N1 Ni N7 C33 -47(24)
C1 Ni N7 C33 -54(24)
C6 Ni N7 C33 127(24)
Fe Ni N7 C33 -149(82)
C11 N1 C1 C5 28.7(3)
Ni N1 C1 C5 -98.6(2)
C11 N1 C1 C2 -158.54(18)
Ni N1 C1 C2 74.14(18)
C11 N1 C1 Fe 117.62(17)
Ni N1 C1 Fe -9.69(15)
C11 N1 C1 Ni 127.31(18)
C4 Fe C1 N1 -162.20(18)
C3 Fe C1 N1 153.47(18)
C8 Fe C1 N1 128.1(3)
C9 Fe C1 N1 -94.7(2)
C7 Fe C1 N1 54.0(2)
C10 Fe C1 N1 -43.76(19)
C2 Fe C1 N1 115.4(2)
C5 Fe C1 N1 -124.2(2)
C6 Fe C1 N1 5.17(19)
Ni Fe C1 N1 8.16(13)
C4 Fe C1 C5 -37.96(11)
C3 Fe C1 C5 -82.29(12)
C8 Fe C1 C5 -107.7(3)
C9 Fe C1 C5 29.6(2)
C7 Fe C1 C5 178.29(12)
C10 Fe C1 C5 80.48(13)
C2 Fe C1 C5 -120.37(16)
C6 Fe C1 C5 129.42(12)
Ni Fe C1 C5 132.40(12)
C4 Fe C1 C2 82.42(12)
C3 Fe C1 C2 38.09(12)
C8 Fe C1 C2 12.7(4)
C9 Fe C1 C2 149.96(17)
C7 Fe C1 C2 -61.34(16)
C10 Fe C1 C2 -159.14(12)
C5 Fe C1 C2 120.37(16)
C6 Fe C1 C2 -110.20(12)
Ni Fe C1 C2 -107.22(11)
C4 Fe C1 Ni -170.36(8)
C3 Fe C1 Ni 145.31(8)
C8 Fe C1 Ni 119.9(3)
C9 Fe C1 Ni -102.82(16)
C7 Fe C1 Ni 45.88(12)
C10 Fe C1 Ni -51.92(9)
C2 Fe C1 Ni 107.22(11)
C5 Fe C1 Ni -132.40(12)
C6 Fe C1 Ni -2.98(9)
N4 Ni C1 N1 -170.54(11)
N7 Ni C1 N1 11.58(15)
C6 Ni C1 N1 -169.30(11)
Fe Ni C1 N1 -171.49(13)
N4 Ni C1 C5 -50.49(18)
N7 Ni C1 C5 131.63(14)
N1 Ni C1 C5 120.05(19)
C6 Ni C1 C5 -49.26(15)
Fe Ni C1 C5 -51.44(13)
N4 Ni C1 C2 64.46(15)
N7 Ni C1 C2 -113.42(13)
N1 Ni C1 C2 -125.00(17)
C6 Ni C1 C2 65.70(13)
Fe Ni C1 C2 63.51(11)
N4 Ni C1 Fe 0.95(11)
N7 Ni C1 Fe -176.93(7)
N1 Ni C1 Fe 171.49(13)
C6 Ni C1 Fe 2.18(6)
N1 C1 C2 C3 -177.06(17)
C5 C1 C2 C3 -2.9(2)
Fe C1 C2 C3 -60.23(14)
Ni C1 C2 C3 -126.22(14)
N1 C1 C2 Fe -116.83(17)
C5 C1 C2 Fe 57.34(13)
Ni C1 C2 Fe -65.99(6)
C4 Fe C2 C3 37.76(12)
C8 Fe C2 C3 -58.21(15)
C9 Fe C2 C3 -19.6(3)
C7 Fe C2 C3 -101.36(13)
C10 Fe C2 C3 175.3(2)
C5 Fe C2 C3 81.24(12)
C6 Fe C2 C3 -144.49(12)
C1 Fe C2 C3 117.88(16)
Ni Fe C2 C3 175.10(12)
C4 Fe C2 C1 -80.12(12)
C3 Fe C2 C1 -117.88(16)
C8 Fe C2 C1 -176.09(11)
C9 Fe C2 C1 -137.4(2)
C7 Fe C2 C1 140.76(11)
C10 Fe C2 C1 57.4(3)
C5 Fe C2 C1 -36.64(11)
C6 Fe C2 C1 97.63(13)
Ni Fe C2 C1 57.22(10)
C1 C2 C3 C4 2.2(2)
Fe C2 C3 C4 -59.29(14)
C1 C2 C3 Fe 61.47(13)
C4 Fe C3 C2 -119.46(17)
C8 Fe C3 C2 135.12(12)
C9 Fe C3 C2 172.17(11)
C7 Fe C3 C2 95.21(12)
C10 Fe C3 C2 -175.4(2)
C5 Fe C3 C2 -81.90(12)
C6 Fe C3 C2 74.5(2)
C1 Fe C3 C2 -38.53(11)
Ni Fe C3 C2 -5.35(13)
C8 Fe C3 C4 -105.42(12)
C9 Fe C3 C4 -68.37(14)
C7 Fe C3 C4 -145.32(12)
C10 Fe C3 C4 -56.0(3)
C2 Fe C3 C4 119.46(17)
C5 Fe C3 C4 37.57(12)
C6 Fe C3 C4 -166.08(15)
C1 Fe C3 C4 80.93(12)
Ni Fe C3 C4 114.11(11)
C2 C3 C4 C5 -0.6(2)
Fe C3 C4 C5 -60.57(14)
C2 C3 C4 Fe 59.93(14)
C3 Fe C4 C5 118.92(17)
C8 Fe C4 C5 -156.73(12)
C9 Fe C4 C5 -115.77(13)
C7 Fe C4 C5 177.32(13)
C10 Fe C4 C5 -81.90(14)
C2 Fe C4 C5 81.74(12)
C6 Fe C4 C5 -90.6(3)
C1 Fe C4 C5 37.73(11)
Ni Fe C4 C5 27.57(14)
C8 Fe C4 C3 84.36(13)
C9 Fe C4 C3 125.31(13)
C7 Fe C4 C3 58.41(18)
C10 Fe C4 C3 159.19(12)
C2 Fe C4 C3 -37.18(12)
C5 Fe C4 C3 -118.92(17)
C6 Fe C4 C3 150.5(3)
C1 Fe C4 C3 -81.19(12)
Ni Fe C4 C3 -91.35(12)
C3 C4 C5 C1 -1.2(2)
Fe C4 C5 C1 -61.13(13)
C3 C4 C5 Fe 59.94(14)
N1 C1 C5 C4 176.11(19)
C2 C1 C5 C4 2.5(2)
Fe C1 C5 C4 59.56(13)
Ni C1 C5 C4 112.26(16)
N1 C1 C5 Fe 116.6(2)
C2 C1 C5 Fe -57.05(13)
Ni C1 C5 Fe 52.70(10)
C3 Fe C5 C4 -38.03(12)
C8 Fe C5 C4 38.12(19)
C9 Fe C5 C4 76.35(14)
C7 Fe C5 C4 -143.3(17)
C10 Fe C5 C4 119.98(13)
C2 Fe C5 C4 -81.39(13)
C6 Fe C5 C4 159.05(12)
C1 Fe C5 C4 -118.56(17)
Ni Fe C5 C4 -157.86(12)
C4 Fe C5 C1 118.56(17)
C3 Fe C5 C1 80.53(12)
C8 Fe C5 C1 156.68(14)
C9 Fe C5 C1 -165.09(11)
C7 Fe C5 C1 -24.8(18)
C10 Fe C5 C1 -121.46(11)
C2 Fe C5 C1 37.17(11)
C6 Fe C5 C1 -82.39(15)
Ni Fe C5 C1 -39.30(10)
C22 N4 C6 C7 58.0(3)
Ni N4 C6 C7 -88.9(2)
C22 N4 C6 C10 -134.2(2)
Ni N4 C6 C10 78.90(19)
C22 N4 C6 Fe 142.70(15)
Ni N4 C6 Fe -4.15(15)
C22 N4 C6 Ni 146.8(2)
C4 Fe C6 N4 128.8(3)
C3 Fe C6 N4 -92.2(2)
C8 Fe C6 N4 -160.45(17)
C9 Fe C6 N4 155.76(17)
C7 Fe C6 N4 -122.3(2)
C10 Fe C6 N4 118.0(2)
C2 Fe C6 N4 -42.43(18)
C5 Fe C6 N4 54.1(2)
C1 Fe C6 N4 6.22(18)
Ni Fe C6 N4 3.32(12)
C4 Fe C6 C7 -108.8(3)
C3 Fe C6 C7 30.2(2)
C8 Fe C6 C7 -38.12(12)
C9 Fe C6 C7 -81.91(13)
C10 Fe C6 C7 -119.72(16)
C2 Fe C6 C7 79.90(13)
C5 Fe C6 C7 176.41(12)
C1 Fe C6 C7 128.55(12)
Ni Fe C6 C7 125.65(12)
C4 Fe C6 C10 10.9(4)
C3 Fe C6 C10 149.89(16)
C8 Fe C6 C10 81.60(13)
C9 Fe C6 C10 37.81(12)
C7 Fe C6 C10 119.72(16)
C2 Fe C6 C10 -160.38(11)
C5 Fe C6 C10 -63.87(16)
C1 Fe C6 C10 -111.73(12)
Ni Fe C6 C10 -114.63(12)
C4 Fe C6 Ni 125.5(3)
C3 Fe C6 Ni -95.48(16)
C8 Fe C6 Ni -163.77(8)
C9 Fe C6 Ni 152.44(8)
C7 Fe C6 Ni -125.65(12)
C10 Fe C6 Ni 114.63(12)
C2 Fe C6 Ni -45.75(9)
C5 Fe C6 Ni 50.76(11)
C1 Fe C6 Ni 2.90(9)
N7 Ni C6 N4 0.73(16)
N1 Ni C6 N4 173.19(12)
C1 Ni C6 N4 -178.37(12)
Fe Ni C6 N4 -176.13(14)
N4 Ni C6 C7 120.63(19)
N7 Ni C6 C7 121.36(14)
N1 Ni C6 C7 -66.19(16)
C1 Ni C6 C7 -57.74(14)
Fe Ni C6 C7 -55.51(12)
N4 Ni C6 C10 -122.66(19)
N7 Ni C6 C10 -121.93(14)
N1 Ni C6 C10 50.53(17)
C1 Ni C6 C10 58.97(14)
Fe Ni C6 C10 61.21(12)
N4 Ni C6 Fe 176.13(14)
N7 Ni C6 Fe 176.87(7)
N1 Ni C6 Fe -10.68(10)
C1 Ni C6 Fe -2.24(7)
N4 C6 C7 C8 170.64(19)
C10 C6 C7 C8 1.3(2)
Fe C6 C7 C8 59.81(14)
Ni C6 C7 C8 115.82(15)
N4 C6 C7 Fe 110.84(19)
C10 C6 C7 Fe -58.51(13)
Ni C6 C7 Fe 56.01(9)
C4 Fe C7 C8 40.11(19)
C3 Fe C7 C8 77.17(14)
C9 Fe C7 C8 -37.57(13)
C10 Fe C7 C8 -80.86(13)
C2 Fe C7 C8 120.36(13)
C5 Fe C7 C8 -179(100)
C6 Fe C7 C8 -118.32(17)
C1 Fe C7 C8 157.88(13)
Ni Fe C7 C8 -164.11(12)
C4 Fe C7 C6 158.44(13)
C3 Fe C7 C6 -164.51(11)
C8 Fe C7 C6 118.32(17)
C9 Fe C7 C6 80.75(12)
C10 Fe C7 C6 37.46(11)
C2 Fe C7 C6 -121.32(11)
C5 Fe C7 C6 -60.3(17)
C1 Fe C7 C6 -83.79(15)
Ni Fe C7 C6 -45.78(10)
C6 C7 C8 C9 -0.6(2)
Fe C7 C8 C9 59.77(14)
C6 C7 C8 Fe -60.35(13)
C4 Fe C8 C9 85.33(14)
C3 Fe C8 C9 126.47(13)
C7 Fe C8 C9 -119.20(18)
C10 Fe C8 C9 -36.95(12)
C2 Fe C8 C9 160.16(12)
C5 Fe C8 C9 60.69(19)
C6 Fe C8 C9 -81.01(13)
C1 Fe C8 C9 150.1(3)
Ni Fe C8 C9 -99.06(12)
C4 Fe C8 C7 -155.47(12)
C3 Fe C8 C7 -114.33(13)
C9 Fe C8 C7 119.20(18)
C10 Fe C8 C7 82.25(13)
C2 Fe C8 C7 -80.65(15)
C5 Fe C8 C7 179.89(13)
C6 Fe C8 C7 38.19(12)
C1 Fe C8 C7 -90.7(3)
Ni Fe C8 C7 20.13(15)
C7 C8 C9 C10 -0.4(2)
Fe C8 C9 C10 59.42(14)
C7 C8 C9 Fe -59.78(14)
C4 Fe C9 C10 135.32(12)
C3 Fe C9 C10 173.34(12)
C8 Fe C9 C10 -120.03(17)
C7 Fe C9 C10 -82.35(13)
C2 Fe C9 C10 -172.2(2)
C5 Fe C9 C10 95.75(13)
C6 Fe C9 C10 -38.36(11)
C1 Fe C9 C10 75.4(2)
Ni Fe C9 C10 -9.30(14)
C4 Fe C9 C8 -104.65(13)
C3 Fe C9 C8 -66.63(14)
C7 Fe C9 C8 37.68(12)
C10 Fe C9 C8 120.03(17)
C2 Fe C9 C8 -52.2(3)
C5 Fe C9 C8 -144.22(12)
C6 Fe C9 C8 81.67(13)
C1 Fe C9 C8 -164.55(15)
Ni Fe C9 C8 110.73(12)
C8 C9 C10 C6 1.2(2)
Fe C9 C10 C6 60.23(13)
C8 C9 C10 Fe -59.06(15)
N4 C6 C10 C9 -171.37(18)
C7 C6 C10 C9 -1.5(2)
Fe C6 C10 C9 -59.96(14)
Ni C6 C10 C9 -121.73(14)
N4 C6 C10 Fe -111.41(18)
C7 C6 C10 Fe 58.45(13)
Ni C6 C10 Fe -61.76(7)
C4 Fe C10 C9 -58.49(15)
C3 Fe C10 C9 -16.7(3)
C8 Fe C10 C9 37.21(12)
C7 Fe C10 C9 80.95(13)
C2 Fe C10 C9 171.9(2)
C5 Fe C10 C9 -102.00(13)
C6 Fe C10 C9 118.33(17)
C1 Fe C10 C9 -145.03(12)
Ni Fe C10 C9 172.15(12)
C4 Fe C10 C6 -176.81(11)
C3 Fe C10 C6 -135.1(2)
C8 Fe C10 C6 -81.12(12)
C9 Fe C10 C6 -118.33(17)
C7 Fe C10 C6 -37.37(11)
C2 Fe C10 C6 53.6(3)
C5 Fe C10 C6 139.68(11)
C1 Fe C10 C6 96.65(13)
Ni Fe C10 C6 53.82(10)
C13 N3 C11 N2 0.6(2)
C19 N3 C11 N2 -175.06(17)
C13 N3 C11 N1 174.92(17)
C19 N3 C11 N1 -0.8(3)
C12 N2 C11 N3 -0.1(2)
C14 N2 C11 N3 -179.12(16)
C12 N2 C11 N1 -173.84(19)
C14 N2 C11 N1 7.2(3)
C1 N1 C11 N3 104.7(2)
Ni N1 C11 N3 -143.56(15)
C1 N1 C11 N2 -82.5(3)
Ni N1 C11 N2 29.3(3)
C11 N2 C12 C13 -0.4(2)
C14 N2 C12 C13 178.55(18)
C11 N2 C12 C17 -179.20(19)
C14 N2 C12 C17 -0.3(3)
N2 C12 C13 N3 0.7(2)
C17 C12 C13 N3 179.5(2)
N2 C12 C13 C18 -177.4(2)
C17 C12 C13 C18 1.4(4)
C11 N3 C13 C12 -0.9(2)
C19 N3 C13 C12 174.84(17)
C11 N3 C13 C18 177.45(19)
C19 N3 C13 C18 -6.9(3)
C11 N2 C14 C15 -111.0(2)
C12 N2 C14 C15 70.2(2)
C11 N2 C14 C16 122.4(2)
C12 N2 C14 C16 -56.4(3)
C11 N3 C19 C20 66.8(2)
C13 N3 C19 C20 -108.3(2)
C11 N3 C19 C21 -59.2(2)
C13 N3 C19 C21 125.8(2)
C24 N6 C22 N5 0.7(2)
C30 N6 C22 N5 -168.48(16)
C24 N6 C22 N4 -173.53(19)
C30 N6 C22 N4 17.3(3)
C23 N5 C22 N6 -0.1(2)
C25 N5 C22 N6 179.01(17)
C23 N5 C22 N4 174.51(17)
C25 N5 C22 N4 -6.3(3)
C6 N4 C22 N6 -102.6(2)
Ni N4 C22 N6 31.8(3)
C6 N4 C22 N5 83.9(2)
Ni N4 C22 N5 -141.62(16)
C22 N5 C23 C24 -0.5(2)
C25 N5 C23 C24 -179.52(19)
C22 N5 C23 C28 -177.02(19)
C25 N5 C23 C28 3.9(3)
N5 C23 C24 N6 0.9(2)
C28 C23 C24 N6 177.2(2)
N5 C23 C24 C29 -174.35(19)
C28 C23 C24 C29 2.0(4)
C22 N6 C24 C23 -1.0(2)
C30 N6 C24 C23 167.64(18)
C22 N6 C24 C29 174.47(19)
C30 N6 C24 C29 -16.9(3)
C22 N5 C25 C26 -97.8(2)
C23 N5 C25 C26 81.2(3)
C22 N5 C25 C27 133.7(2)
C23 N5 C25 C27 -47.3(3)
C22 N6 C30 C32 -129.69(19)
C24 N6 C30 C32 63.2(3)
C22 N6 C30 C31 104.3(2)
C24 N6 C30 C31 -62.8(2)
Ni N7 C33 C34 142(17)
